data_4108858
loop_
_publ_author_name
'Hongjun Fan'
'Debashis Adhikari'
'Anas A. Saleh'
'Rodney L. Clark'
'Francisco J. Zuno-Cruz'
'Gloria Sanchez Cabrera'
'John C. Huffman'
'Maren Pink'
'Daniel J. Mindiola'
'Mu-Hyun Baik'

_publ_section_title
;
 Understanding and Predicting Distorted T- versus Y-Geometries for Neutral
 Chromous Complexes Supported by a Sterically Encumbering \b-Diketiminate
 Ligand
;
_journal_name_full 'Journal of the American Chemical Society'
_journal_page_first 17351
_journal_page_last 17361
_journal_paper_doi 10.1021/ja803798b
_journal_volume 130
_journal_year 2008
_chemical_formula_sum 'C36 H56 Cr N2'
_chemical_formula_weight 568.83
_chemical_name_systematic
; 
 ? 
;
_space_group_IT_number 15
_symmetry_cell_setting monoclinic
_symmetry_space_group_name_Hall '-C 2yc'
_symmetry_space_group_name_H-M 'C 1 2/c 1'
_atom_sites_solution_hydrogens geom
_atom_sites_solution_primary direct
_atom_sites_solution_secondary difmap
_audit_creation_method SHELXL-97
_cell_angle_alpha 90.00
_cell_angle_beta 108.231(2)
_cell_angle_gamma 90.00
_cell_formula_units_Z 4
_cell_length_a 16.8123(15)
_cell_length_b 9.5254(8)
_cell_length_c 22.6128(19)
_cell_measurement_temperature 122(2)
_cell_volume 3439.5(5)
_computing_structure_refinement 'SHELXL-97 (Sheldrick, 1997)'
_computing_structure_solution 'SHELXS-97 (Sheldrick, 1990)'
_diffrn_ambient_temperature 122(2)
_diffrn_measured_fraction_theta_full 0.998
_diffrn_measured_fraction_theta_max 0.998
_diffrn_radiation_monochromator graphite
_diffrn_radiation_source 'fine-focus sealed tube'
_diffrn_radiation_type MoK\a
_diffrn_radiation_wavelength 0.71073
_diffrn_reflns_av_R_equivalents 0.0891
_diffrn_reflns_av_sigmaI/netI 0.0576
_diffrn_reflns_limit_h_max 21
_diffrn_reflns_limit_h_min -21
_diffrn_reflns_limit_k_max 12
_diffrn_reflns_limit_k_min -12
_diffrn_reflns_limit_l_max 29
_diffrn_reflns_limit_l_min -29
_diffrn_reflns_number 37751
_diffrn_reflns_theta_full 27.53
_diffrn_reflns_theta_max 27.53
_diffrn_reflns_theta_min 2.49
_exptl_absorpt_coefficient_mu 0.357
_exptl_absorpt_correction_T_max 0.9386
_exptl_absorpt_correction_T_min 0.8853
_exptl_crystal_density_diffrn 1.098
_exptl_crystal_F_000 1240
_exptl_crystal_size_max 0.35
_exptl_crystal_size_mid 0.35
_exptl_crystal_size_min 0.18
_refine_diff_density_max 0.523
_refine_diff_density_min -0.286
_refine_diff_density_rms 0.051
_refine_ls_extinction_method none
_refine_ls_goodness_of_fit_ref 0.954
_refine_ls_hydrogen_treatment mixed
_refine_ls_matrix_type full
_refine_ls_number_parameters 220
_refine_ls_number_reflns 3972
_refine_ls_number_restraints 0
_refine_ls_restrained_S_all 0.954
_refine_ls_R_factor_all 0.0664
_refine_ls_R_factor_gt 0.0419
_refine_ls_shift/su_max 0.000
_refine_ls_shift/su_mean 0.000
_refine_ls_structure_factor_coef Fsqd
_refine_ls_weighting_details 'calc w=1/[\s^2^(Fo^2^)+(0.0531P)^2^+0.0000P] where P=(Fo^2^+2Fc^2^)/3'
_refine_ls_weighting_scheme calc
_refine_ls_wR_factor_gt 0.1004
_refine_ls_wR_factor_ref 0.1098
_reflns_number_gt 2610
_reflns_number_total 3972
_reflns_threshold_expression >2sigma(I)
_cod_data_source_file ja803798b_si_003.cif
_cod_data_source_block 04243
_cod_database_code 4108858

loop_
_symmetry_equiv_pos_as_xyz
'x, y, z'
'-x, y, -z+1/2'
'x+1/2, y+1/2, z'
'-x+1/2, y+1/2, -z+1/2'
'-x, -y, -z'
'x, -y, z-1/2'
'-x+1/2, -y+1/2, -z'
'x+1/2, -y+1/2, z-1/2'

loop_
_atom_site_label
_atom_site_type_symbol
_atom_site_fract_x
_atom_site_fract_y
_atom_site_fract_z
_atom_site_U_iso_or_equiv
_atom_site_adp_type
_atom_site_occupancy
_atom_site_symmetry_multiplicity
_atom_site_calc_flag
_atom_site_refinement_flags
Cr1 Cr 0.0000 0.33682(4) 0.7500 0.03140(15) Uani 1 2 d S
N2 N -0.05155(9) 0.19130(15) 0.68729(6) 0.0225(3) Uani 1 1 d .
C3 C -0.04511(10) 0.05222(17) 0.69270(7) 0.0202(4) Uani 1 1 d .
C4 C 0.0000 -0.0088(2) 0.7500 0.0173(5) Uani 1 2 d S
H4 H 0.0000 -0.1085 0.7500 0.021(6) Uiso 1 2 calc SR
C5 C -0.08856(11) 0.27414(17) 0.63243(7) 0.0220(4) Uani 1 1 d .
C6 C -0.04103(11) 0.30456(18) 0.59247(8) 0.0238(4) Uani 1 1 d .
C7 C -0.07452(12) 0.3955(2) 0.54332(8) 0.0320(4) Uani 1 1 d .
H7 H -0.0436 0.4162 0.5157 0.039(5) Uiso 1 1 calc R
C8 C -0.15221(12) 0.4573(2) 0.53342(9) 0.0371(5) Uani 1 1 d .
H8 H -0.1744 0.5185 0.4990 0.038(6) Uiso 1 1 calc R
C9 C -0.19705(12) 0.4294(2) 0.57367(9) 0.0333(4) Uani 1 1 d .
H9 H -0.2500 0.4729 0.5669 0.046(6) Uiso 1 1 calc R
C10 C -0.16658(11) 0.33874(18) 0.62424(8) 0.0244(4) Uani 1 1 d .
C11 C -0.21845(12) 0.3123(2) 0.66723(9) 0.0333(5) Uani 1 1 d .
H11 H -0.1835 0.2556 0.7032 0.042(6) Uiso 1 1 calc R
C12 C -0.29731(14) 0.2268(2) 0.63480(12) 0.0516(6) Uani 1 1 d .
H12A H -0.2812 0.1366 0.6211 0.063(7) Uiso 1 1 calc R
H12B H -0.3323 0.2789 0.5986 0.051(7) Uiso 1 1 calc R
H12C H -0.3289 0.2103 0.6639 0.065(7) Uiso 1 1 calc R
C13 C -0.24238(14) 0.4484(2) 0.69331(10) 0.0440(5) Uani 1 1 d .
H13A H -0.1917 0.5030 0.7134 0.067(8) Uiso 1 1 calc R
H13B H -0.2708 0.4260 0.7239 0.049(6) Uiso 1 1 calc R
H13C H -0.2799 0.5034 0.6593 0.042(6) Uiso 1 1 calc R
C14 C 0.04592(11) 0.2433(2) 0.60399(8) 0.0298(4) Uani 1 1 d .
H14 H 0.0512 0.1604 0.6321 0.041(6) Uiso 1 1 calc R
C15 C 0.11250(13) 0.3497(3) 0.63760(11) 0.0477(6) Uani 1 1 d .
H15A H 0.1018 0.3811 0.6757 0.048(6) Uiso 1 1 calc R
H15B H 0.1105 0.4305 0.6104 0.045(6) Uiso 1 1 calc R
H15C H 0.1679 0.3059 0.6484 0.073(8) Uiso 1 1 calc R
C16 C 0.06275(13) 0.1927(2) 0.54494(9) 0.0413(5) Uani 1 1 d .
H16A H 0.1168 0.1440 0.5562 0.050(7) Uiso 1 1 calc R
H16B H 0.0640 0.2734 0.5184 0.049(6) Uiso 1 1 calc R
H16C H 0.0182 0.1281 0.5224 0.052(7) Uiso 1 1 calc R
C17 C -0.08612(10) -0.05531(17) 0.64027(8) 0.0231(4) Uani 1 1 d .
C18 C -0.13503(12) 0.0045(2) 0.57612(8) 0.0298(4) Uani 1 1 d .
H18A H -0.0967 0.0560 0.5591 0.037(6) Uiso 1 1 calc R
H18B H -0.1787 0.0682 0.5804 0.035(5) Uiso 1 1 calc R
H18C H -0.1609 -0.0726 0.5480 0.034(5) Uiso 1 1 calc R
C19 C -0.01745(11) -0.15135(19) 0.63041(8) 0.0284(4) Uani 1 1 d .
H19A H 0.0134 -0.1962 0.6699 0.025(5) Uiso 1 1 calc R
H19B H 0.0212 -0.0952 0.6155 0.037(5) Uiso 1 1 calc R
H19C H -0.0434 -0.2236 0.5995 0.035(5) Uiso 1 1 calc R
C20 C -0.14863(11) -0.14428(19) 0.66178(9) 0.0307(4) Uani 1 1 d .
H20A H -0.1188 -0.1926 0.7007 0.035(5) Uiso 1 1 calc R
H20B H -0.1750 -0.2138 0.6297 0.052(6) Uiso 1 1 calc R
H20C H -0.1918 -0.0830 0.6686 0.040(6) Uiso 1 1 calc R
C21 C 0.0076(7) 0.5550(3) 0.7630(3) 0.0424(16) Uani 0.50 1 d P
H21A H 0.0338 0.5972 0.7341 0.06(3) Uiso 0.50 1 calc PR
H21B H 0.0413 0.5761 0.8059 0.037(11) Uiso 0.50 1 calc PR
H21C H -0.0489 0.5936 0.7549 0.09(4) Uiso 0.50 1 calc PR

loop_
_atom_site_aniso_label
_atom_site_aniso_U_11
_atom_site_aniso_U_22
_atom_site_aniso_U_33
_atom_site_aniso_U_23
_atom_site_aniso_U_13
_atom_site_aniso_U_12
Cr1 0.0479(3) 0.0162(2) 0.0332(3) 0.000 0.0170(2) 0.000
N2 0.0235(7) 0.0261(8) 0.0190(7) 0.0042(6) 0.0084(6) 0.0033(6)
C3 0.0174(8) 0.0228(9) 0.0226(9) 0.0006(7) 0.0094(7) -0.0003(7)
C4 0.0215(12) 0.0120(11) 0.0201(12) 0.000 0.0089(10) 0.000
C5 0.0261(9) 0.0182(8) 0.0203(9) 0.0011(7) 0.0052(7) -0.0018(7)
C6 0.0250(9) 0.0252(9) 0.0197(9) -0.0015(7) 0.0049(7) -0.0038(7)
C7 0.0330(11) 0.0372(11) 0.0249(10) 0.0067(8) 0.0079(8) -0.0069(9)
C8 0.0370(11) 0.0383(12) 0.0306(11) 0.0145(9) 0.0028(9) 0.0004(9)
C9 0.0281(10) 0.0346(11) 0.0334(10) 0.0066(9) 0.0043(8) 0.0043(8)
C10 0.0252(9) 0.0231(9) 0.0239(9) 0.0007(7) 0.0062(7) 0.0007(7)
C11 0.0288(10) 0.0361(11) 0.0375(11) 0.0092(9) 0.0140(9) 0.0103(8)
C12 0.0409(13) 0.0476(14) 0.0777(18) -0.0068(14) 0.0350(13) -0.0043(11)
C13 0.0483(14) 0.0471(13) 0.0404(12) -0.0029(11) 0.0194(11) 0.0088(11)
C14 0.0279(10) 0.0364(11) 0.0276(10) 0.0041(8) 0.0122(8) 0.0001(8)
C15 0.0297(11) 0.0693(17) 0.0456(13) -0.0111(13) 0.0138(10) -0.0090(11)
C16 0.0436(13) 0.0485(13) 0.0387(12) -0.0025(10) 0.0229(10) -0.0002(10)
C17 0.0231(9) 0.0232(9) 0.0221(9) -0.0022(7) 0.0057(7) -0.0008(7)
C18 0.0320(10) 0.0304(10) 0.0237(9) -0.0061(8) 0.0043(8) -0.0039(8)
C19 0.0301(10) 0.0303(10) 0.0247(9) -0.0059(8) 0.0085(8) 0.0016(8)
C20 0.0274(10) 0.0314(10) 0.0329(10) -0.0043(8) 0.0089(8) -0.0081(8)
C21 0.051(5) 0.0214(16) 0.037(5) -0.0055(18) -0.013(5) 0.004(2)

loop_
_atom_type_symbol
_atom_type_description
_atom_type_scat_dispersion_real
_atom_type_scat_dispersion_imag
_atom_type_scat_source
C C 0.0033 0.0016 'International Tables Vol C Tables 4.2.6.8 and 6.1.1.4'
H H 0.0000 0.0000 'International Tables Vol C Tables 4.2.6.8 and 6.1.1.4'
N N 0.0061 0.0033 'International Tables Vol C Tables 4.2.6.8 and 6.1.1.4'
Cr Cr 0.3209 0.6236 'International Tables Vol C Tables 4.2.6.8 and 6.1.1.4'

loop_
_geom_angle_atom_site_label_1
_geom_angle_atom_site_label_2
_geom_angle_atom_site_label_3
_geom_angle
_geom_angle_site_symmetry_1
_geom_angle_site_symmetry_3
N2 Cr1 N2 91.05(8) . 2_556
N2 Cr1 C21 142.03(13) . .
N2 Cr1 C21 126.89(13) 2_556 .
N2 Cr1 C21 126.89(13) . 2_556
N2 Cr1 C21 142.03(13) 2_556 2_556
C21 Cr1 C21 15.4(3) . 2_556
C3 N2 C5 128.78(14) . .
C3 N2 Cr1 128.78(11) . .
C5 N2 Cr1 102.02(10) . .
N2 C3 C4 120.04(16) . .
N2 C3 C17 125.54(14) . .
C4 C3 C17 114.40(15) . .
C3 C4 C3 131.2(2) 2_556 .
C3 C4 H4 114.4 2_556 .
C3 C4 H4 114.4 . .
C10 C5 C6 121.14(15) . .
C10 C5 N2 119.18(15) . .
C6 C5 N2 119.10(15) . .
C7 C6 C5 118.27(16) . .
C7 C6 C14 120.43(16) . .
C5 C6 C14 121.26(15) . .
C6 C7 C8 121.48(18) . .
C6 C7 H7 119.3 . .
C8 C7 H7 119.3 . .
C9 C8 C7 119.65(18) . .
C9 C8 H8 120.2 . .
C7 C8 H8 120.2 . .
C8 C9 C10 121.62(18) . .
C8 C9 H9 119.2 . .
C10 C9 H9 119.2 . .
C9 C10 C5 117.78(16) . .
C9 C10 C11 119.39(16) . .
C5 C10 C11 122.82(15) . .
C10 C11 C13 112.31(17) . .
C10 C11 C12 111.50(17) . .
C13 C11 C12 110.01(17) . .
C10 C11 H11 107.6 . .
C13 C11 H11 107.6 . .
C12 C11 H11 107.6 . .
C11 C12 H12A 109.5 . .
C11 C12 H12B 109.5 . .
H12A C12 H12B 109.5 . .
C11 C12 H12C 109.5 . .
H12A C12 H12C 109.5 . .
H12B C12 H12C 109.5 . .
C11 C13 H13A 109.5 . .
C11 C13 H13B 109.5 . .
H13A C13 H13B 109.5 . .
C11 C13 H13C 109.5 . .
H13A C13 H13C 109.5 . .
H13B C13 H13C 109.5 . .
C6 C14 C15 110.33(16) . .
C6 C14 C16 113.77(15) . .
C15 C14 C16 109.75(16) . .
C6 C14 H14 107.6 . .
C15 C14 H14 107.6 . .
C16 C14 H14 107.6 . .
C14 C15 H15A 109.5 . .
C14 C15 H15B 109.5 . .
H15A C15 H15B 109.5 . .
C14 C15 H15C 109.5 . .
H15A C15 H15C 109.5 . .
H15B C15 H15C 109.5 . .
C14 C16 H16A 109.5 . .
C14 C16 H16B 109.5 . .
H16A C16 H16B 109.5 . .
C14 C16 H16C 109.5 . .
H16A C16 H16C 109.5 . .
H16B C16 H16C 109.5 . .
C18 C17 C20 106.58(14) . .
C18 C17 C19 106.68(14) . .
C20 C17 C19 109.53(14) . .
C18 C17 C3 117.04(14) . .
C20 C17 C3 107.75(13) . .
C19 C17 C3 109.11(13) . .
C17 C18 H18A 109.5 . .
C17 C18 H18B 109.5 . .
H18A C18 H18B 109.5 . .
C17 C18 H18C 109.5 . .
H18A C18 H18C 109.5 . .
H18B C18 H18C 109.5 . .
C17 C19 H19A 109.5 . .
C17 C19 H19B 109.5 . .
H19A C19 H19B 109.5 . .
C17 C19 H19C 109.5 . .
H19A C19 H19C 109.5 . .
H19B C19 H19C 109.5 . .
C17 C20 H20A 109.5 . .
C17 C20 H20B 109.5 . .
H20A C20 H20B 109.5 . .
C17 C20 H20C 109.5 . .
H20A C20 H20C 109.5 . .
H20B C20 H20C 109.5 . .
Cr1 C21 H21A 109.5 . .
Cr1 C21 H21B 109.5 . .
H21A C21 H21B 109.5 . .
Cr1 C21 H21C 109.5 . .
H21A C21 H21C 109.5 . .
H21B C21 H21C 109.5 . .

loop_
_geom_bond_atom_site_label_1
_geom_bond_atom_site_label_2
_geom_bond_distance
_geom_bond_site_symmetry_2
Cr1 N2 1.9785(14) .
Cr1 N2 1.9785(14) 2_556
Cr1 C21 2.097(3) .
Cr1 C21 2.097(3) 2_556
N2 C3 1.332(2) .
N2 C5 1.437(2) .
C3 C4 1.4060(18) .
C3 C17 1.555(2) .
C4 C3 1.4060(18) 2_556
C4 H4 0.9500 .
C5 C10 1.408(2) .
C5 C6 1.411(2) .
C6 C7 1.383(2) .
C6 C14 1.519(2) .
C7 C8 1.385(3) .
C7 H7 0.9500 .
C8 C9 1.377(3) .
C8 H8 0.9500 .
C9 C10 1.396(2) .
C9 H9 0.9500 .
C10 C11 1.516(3) .
C11 C13 1.530(3) .
C11 C12 1.533(3) .
C11 H11 1.0000 .
C12 H12A 0.9800 .
C12 H12B 0.9800 .
C12 H12C 0.9800 .
C13 H13A 0.9800 .
C13 H13B 0.9800 .
C13 H13C 0.9800 .
C14 C15 1.525(3) .
C14 C16 1.527(3) .
C14 H14 1.0000 .
C15 H15A 0.9800 .
C15 H15B 0.9800 .
C15 H15C 0.9800 .
C16 H16A 0.9800 .
C16 H16B 0.9800 .
C16 H16C 0.9800 .
C17 C18 1.536(2) .
C17 C20 1.542(2) .
C17 C19 1.543(2) .
C18 H18A 0.9800 .
C18 H18B 0.9800 .
C18 H18C 0.9800 .
C19 H19A 0.9800 .
C19 H19B 0.9800 .
C19 H19C 0.9800 .
C20 H20A 0.9800 .
C20 H20B 0.9800 .
C20 H20C 0.9800 .
C21 H21A 0.9800 .
C21 H21B 0.9800 .
C21 H21C 0.9800 .

loop_
_geom_torsion_atom_site_label_1
_geom_torsion_atom_site_label_2
_geom_torsion_atom_site_label_3
_geom_torsion_atom_site_label_4
_geom_torsion
_geom_torsion_site_symmetry_1
_geom_torsion_site_symmetry_4
N2 Cr1 N2 C3 -1.77(11) 2_556 .
C21 Cr1 N2 C3 -179.6(6) . .
C21 Cr1 N2 C3 176.5(5) 2_556 .
N2 Cr1 N2 C5 -174.71(12) 2_556 .
C21 Cr1 N2 C5 7.5(6) . .
C21 Cr1 N2 C5 3.6(5) 2_556 .
C5 N2 C3 C4 174.55(13) . .
Cr1 N2 C3 C4 3.4(2) . .
C5 N2 C3 C17 -7.2(3) . .
Cr1 N2 C3 C17 -178.36(11) . .
N2 C3 C4 C3 -1.75(11) . 2_556
C17 C3 C4 C3 179.83(14) . 2_556
C3 N2 C5 C10 106.0(2) . .
Cr1 N2 C5 C10 -81.09(16) . .
C3 N2 C5 C6 -82.6(2) . .
Cr1 N2 C5 C6 90.34(15) . .
C10 C5 C6 C7 -2.5(3) . .
N2 C5 C6 C7 -173.79(15) . .
C10 C5 C6 C14 175.46(15) . .
N2 C5 C6 C14 4.2(2) . .
C5 C6 C7 C8 0.7(3) . .
C14 C6 C7 C8 -177.27(17) . .
C6 C7 C8 C9 0.9(3) . .
C7 C8 C9 C10 -0.7(3) . .
C8 C9 C10 C5 -1.0(3) . .
C8 C9 C10 C11 179.76(18) . .
C6 C5 C10 C9 2.7(3) . .
N2 C5 C10 C9 173.91(15) . .
C6 C5 C10 C11 -178.16(16) . .
N2 C5 C10 C11 -6.9(3) . .
C9 C10 C11 C13 -54.5(2) . .
C5 C10 C11 C13 126.34(19) . .
C9 C10 C11 C12 69.5(2) . .
C5 C10 C11 C12 -109.7(2) . .
C7 C6 C14 C15 80.0(2) . .
C5 C6 C14 C15 -98.0(2) . .
C7 C6 C14 C16 -43.9(2) . .
C5 C6 C14 C16 138.16(18) . .
N2 C3 C17 C18 2.8(2) . .
C4 C3 C17 C18 -178.93(13) . .
N2 C3 C17 C20 -117.22(17) . .
C4 C3 C17 C20 61.09(17) . .
N2 C3 C17 C19 123.94(17) . .
C4 C3 C17 C19 -57.75(17) . .
